data_7208672
loop_
_publ_author_name
'Andrzejewski, Micha\/l'
'Olejniczak, Anna'
'Katrusiak, Andrzej'

_publ_section_title
;
 Remote halogen switch of amine hydrophilicity
;
_journal_issue 20
_journal_name_full CrystEngComm
_journal_page_first 6374
_journal_paper_doi 10.1039/c2ce25401h
_journal_volume 14
_journal_year 2012
_chemical_formula_moiety 'C7 H15 N2, 2(C H4 O), I'
_chemical_formula_sum 'C9 H23 I N2 O2'
_chemical_formula_weight 318.19
_chemical_name_common
;N-methyl-1,4-diazabicyclo(2.2.2)octanium iodide dimethanol
cocrystal
;
_chemical_name_systematic
;
N-methyl-1,4-diazabicyclo[2.2.2]octanium iodide dimethanol cocrystal
;
_space_group_IT_number 11
_symmetry_cell_setting monoclinic
_symmetry_space_group_name_Hall '-P 2yb'
_symmetry_space_group_name_H-M 'P 1 21/m 1'
_atom_sites_solution_hydrogens geom
_atom_sites_solution_primary direct
_atom_sites_solution_secondary difmap
_audit_creation_method SHELXL-97
_cell_angle_alpha 90.00
_cell_angle_beta 108.28(3)
_cell_angle_gamma 90.00
_cell_formula_units_Z 2
_cell_length_a 9.059(3)
_cell_length_b 6.7868(17)
_cell_length_c 10.543(4)
_cell_measurement_pressure 1000000
_cell_measurement_reflns_used 2279
_cell_measurement_temperature 296(2)
_cell_measurement_theta_max 26.85
_cell_measurement_theta_min 3.57
_cell_volume 615.5(4)
_computing_cell_refinement 'CrysAlis (Oxford Diffraction, 2002)'
_computing_data_collection 'CrysAlis (Oxford Diffraction, 2002)'
_computing_data_reduction 'CrysAlis (Oxford Diffraction, 2002)'
_computing_molecular_graphics
;
Mercury (2008)
;
_computing_publication_material 'SHELXL-97 (Sheldrick, 1997)'
_computing_structure_refinement 'SHELXL-97 (Sheldrick, 1997)'
_computing_structure_solution 'SHELXS-97 (Sheldrick, 1997)'
_diffrn_ambient_temperature 296(2)
_diffrn_measured_fraction_theta_full 0.153
_diffrn_measured_fraction_theta_max 0.153
_diffrn_measurement_device_type 'multiwire proportional'
_diffrn_measurement_method
;
HP omega scans - for more details see:
A. Budzianowski, A. Katrusiak in High-Pressure Crystallography
(Eds.: A. Katrusiak, P. F. McMillan),
Dordrecht: Kluwer Acad. Publ., 2004 pp.157-168
;
_diffrn_radiation_monochromator graphite
_diffrn_radiation_source 'fine-focus sealed tube'
_diffrn_radiation_type MoK\a
_diffrn_radiation_wavelength 0.71073
_diffrn_reflns_av_R_equivalents 0.0394
_diffrn_reflns_av_sigmaI/netI 0.0159
_diffrn_reflns_limit_h_max 5
_diffrn_reflns_limit_h_min -5
_diffrn_reflns_limit_k_max 8
_diffrn_reflns_limit_k_min -8
_diffrn_reflns_limit_l_max 9
_diffrn_reflns_limit_l_min -9
_diffrn_reflns_number 2279
_diffrn_reflns_theta_full 26.85
_diffrn_reflns_theta_max 26.85
_diffrn_reflns_theta_min 3.57
_diffrn_standards_decay_% 0
_diffrn_standards_interval_count 0
_diffrn_standards_number 0
_exptl_absorpt_coefficient_mu 2.584
_exptl_absorpt_correction_T_max 0.75
_exptl_absorpt_correction_T_min 0.59
_exptl_absorpt_correction_type integration
_exptl_absorpt_process_details
;
Katrusiak, A. (2003). REDSHABS - Program for correcting
reflections intensities for DAC absorption, gasket shadowing
and sample crystal absorption. Adam Mickiewicz University, Pozna\'n.
Katrusiak, A. (2004). Z. Kristallogr. 219, 461-467
;
_exptl_crystal_colour colourless
_exptl_crystal_density_diffrn 1.717
_exptl_crystal_density_method 'not measured'
_exptl_crystal_description plate
_exptl_crystal_F_000 320
_exptl_crystal_size_max 0.28
_exptl_crystal_size_mid 0.16
_exptl_crystal_size_min 0.10
_refine_diff_density_max 0.195
_refine_diff_density_min -0.196
_refine_diff_density_rms 0.041
_refine_ls_abs_structure_details 'Flack H D (1983), Acta Cryst. A39, 876-881'
_refine_ls_extinction_method none
_refine_ls_goodness_of_fit_ref 1.178
_refine_ls_hydrogen_treatment constr
_refine_ls_matrix_type full
_refine_ls_number_parameters 42
_refine_ls_number_reflns 221
_refine_ls_number_restraints 2
_refine_ls_restrained_S_all 1.171
_refine_ls_R_factor_all 0.0277
_refine_ls_R_factor_gt 0.0258
_refine_ls_shift/su_max 0.000
_refine_ls_shift/su_mean 0.000
_refine_ls_structure_factor_coef Fsqd
_refine_ls_weighting_details 'calc w=1/[\s^2^(Fo^2^)+(0.0338P)^2^+0.7968P] where P=(Fo^2^+2Fc^2^)/3'
_refine_ls_weighting_scheme calc
_refine_ls_wR_factor_gt 0.0609
_refine_ls_wR_factor_ref 0.0617
_reflns_number_gt 210
_reflns_number_total 221
_reflns_threshold_expression >2sigma(I)
_cod_data_source_file c2ce25401h.txt
_cod_data_source_block NmetdabcoI10
_cod_depositor_comments
;
The following automatic conversions were performed:

'_symmetry_cell_setting' value 'Monoclinic' changed to 'monoclinic'
according to /home/saulius/struct/CIF-dictionaries/cif_core.dic
dictionary named 'cif_core.dic' version 2.4.2 from 2011-04-26.

Automatic conversion script
Id: cif_fix_values 1891 2012-01-12 08:04:46Z andrius 
;
_cod_original_cell_volume 615.5(3)
_cod_original_sg_symbol_H-M 'P 21/m'
_cod_database_code 7208672

loop_
_symmetry_equiv_pos_as_xyz
'x, y, z'
'-x, y+1/2, -z'
'-x, -y, -z'
'x, -y-1/2, z'

loop_
_atom_site_label
_atom_site_type_symbol
_atom_site_fract_x
_atom_site_fract_y
_atom_site_fract_z
_atom_site_U_iso_or_equiv
_atom_site_adp_type
_atom_site_occupancy
_atom_site_symmetry_multiplicity
_atom_site_calc_flag
_atom_site_refinement_flags
I1 I 0.1708(3) 0.2500 0.28609(17) 0.054(6) Uani 1 2 d S
N1 N 0.153(3) 0.2500 -0.291(2) 0.029(2) Uiso 1 2 d S
C2 C 0.140(5) 0.2500 -0.159(3) 0.048(4) Uiso 1 2 d S
H2A H 0.0831 0.1342 -0.1468 0.058 Uiso 0.50 1 calc PR
H2B H 0.0831 0.3658 -0.1468 0.058 Uiso 0.50 1 calc PR
C3 C 0.307(7) 0.2500 -0.053(4) 0.038(7) Uiso 1 2 d S
H3A H 0.3200 0.3658 0.0035 0.045 Uiso 0.50 1 calc PR
H3B H 0.3200 0.1342 0.0035 0.045 Uiso 0.50 1 calc PR
N4 N 0.421(5) 0.2500 -0.118(3) 0.038(6) Uiso 1 2 d S
C5 C 0.411(3) 0.0730(9) -0.2058(18) 0.039(2) Uiso 1 1 d .
H5A H 0.4268 -0.0462 -0.1524 0.047 Uiso 1 1 calc R
H5B H 0.4896 0.0796 -0.2499 0.047 Uiso 1 1 calc R
C6 C 0.247(3) 0.0707(10) -0.3109(19) 0.0354(19) Uiso 1 1 d .
H6A H 0.2560 0.0740 -0.4000 0.042 Uiso 1 1 calc R
H6B H 0.1928 -0.0496 -0.3020 0.042 Uiso 1 1 calc R
C7 C 0.001(4) 0.2500 -0.397(3) 0.040(3) Uiso 1 2 d S
H7A H 0.0178 0.2500 -0.4829 0.048 Uiso 1 2 calc SR
H7B H -0.0564 0.3655 -0.3893 0.048 Uiso 0.50 1 calc PR
H7C H -0.0564 0.1345 -0.3893 0.048 Uiso 0.50 1 calc PR
O1M O 0.732(3) 0.2500 0.043(2) 0.059(5) Uiso 1 2 d SD
H1M H 0.6400 0.2500 -0.0025 0.071 Uiso 1 2 calc SR
C1M C 0.825(3) 0.2500 -0.042(3) 0.050(6) Uiso 1 2 d SD
H1MA H 0.7602 0.2500 -0.1334 0.060 Uiso 1 2 calc SR
H1MB H 0.8899 0.1345 -0.0251 0.060 Uiso 0.50 1 calc PR
H1MC H 0.8899 0.3655 -0.0251 0.060 Uiso 0.50 1 calc PR
O2M O 0.584(3) 0.2500 0.3946(19) 0.065(3) Uiso 1 2 d SD
H2M H 0.4922 0.2500 0.3490 0.078 Uiso 1 2 calc SR
C2M C 0.595(3) 0.2500 0.5310(19) 0.056(4) Uiso 1 2 d SD
H2MA H 0.4928 0.2500 0.5396 0.068 Uiso 1 2 calc SR
H2MB H 0.6503 0.3655 0.5732 0.068 Uiso 0.50 1 calc PR
H2MC H 0.6503 0.1345 0.5732 0.068 Uiso 0.50 1 calc PR

loop_
_atom_site_aniso_label
_atom_site_aniso_U_11
_atom_site_aniso_U_22
_atom_site_aniso_U_33
_atom_site_aniso_U_23
_atom_site_aniso_U_13
_atom_site_aniso_U_12
I1 0.064(9) 0.0409(5) 0.048(4) 0.000 0.005(5) 0.000

loop_
_atom_type_symbol
_atom_type_description
_atom_type_scat_dispersion_real
_atom_type_scat_dispersion_imag
_atom_type_scat_source
C C 0.0033 0.0016 'International Tables Vol C Tables 4.2.6.8 and 6.1.1.4'
H H 0.0000 0.0000 'International Tables Vol C Tables 4.2.6.8 and 6.1.1.4'
N N 0.0061 0.0033 'International Tables Vol C Tables 4.2.6.8 and 6.1.1.4'
O O 0.0106 0.0060 'International Tables Vol C Tables 4.2.6.8 and 6.1.1.4'
I I -0.4742 1.8119 'International Tables Vol C Tables 4.2.6.8 and 6.1.1.4'

loop_
_geom_angle_atom_site_label_1
_geom_angle_atom_site_label_2
_geom_angle_atom_site_label_3
_geom_angle
_geom_angle_site_symmetry_3
C2 N1 C7 114(4) .
C2 N1 C6 110.6(13) .
C7 N1 C6 108.5(14) .
C2 N1 C6 110.6(13) 4_565
C7 N1 C6 108.5(14) 4_565
C6 N1 C6 105(3) 4_565
N1 C2 C3 110(5) .
N1 C2 H2A 109.7 .
C3 C2 H2A 109.7 .
N1 C2 H2B 109.7 .
C3 C2 H2B 109.7 .
H2A C2 H2B 108.2 .
N4 C3 C2 110(4) .
N4 C3 H3A 109.7 .
C2 C3 H3A 109.7 .
N4 C3 H3B 109.7 .
C2 C3 H3B 109.7 .
H3A C3 H3B 108.2 .
C3 N4 C5 113(3) .
C3 N4 C5 113(3) 4_565
C5 N4 C5 107(3) 4_565
N4 C5 C6 108.0(19) .
N4 C5 H5A 110.1 .
C6 C5 H5A 110.1 .
N4 C5 H5B 110.1 .
C6 C5 H5B 110.1 .
H5A C5 H5B 108.4 .
N1 C6 C5 109.9(11) .
N1 C6 H6A 109.7 .
C5 C6 H6A 109.7 .
N1 C6 H6B 109.7 .
C5 C6 H6B 109.7 .
H6A C6 H6B 108.2 .
N1 C7 H7A 109.5 .
N1 C7 H7B 109.5 .
H7A C7 H7B 109.5 .
N1 C7 H7C 109.5 .
H7A C7 H7C 109.5 .
H7B C7 H7C 109.5 .
C1M O1M H1M 109.5 .
O1M C1M H1MA 109.5 .
O1M C1M H1MB 109.5 .
H1MA C1M H1MB 109.5 .
O1M C1M H1MC 109.5 .
H1MA C1M H1MC 109.5 .
H1MB C1M H1MC 109.5 .
C2M O2M H2M 109.5 .
O2M C2M H2MA 109.5 .
O2M C2M H2MB 109.5 .
H2MA C2M H2MB 109.5 .
O2M C2M H2MC 109.5 .
H2MA C2M H2MC 109.5 .
H2MB C2M H2MC 109.5 .

loop_
_geom_bond_atom_site_label_1
_geom_bond_atom_site_label_2
_geom_bond_distance
_geom_bond_site_symmetry_2
N1 C2 1.43(7) .
N1 C7 1.48(2) .
N1 C6 1.54(3) .
N1 C6 1.54(3) 4_565
C2 C3 1.58(4) .
C2 H2A 0.9700 .
C2 H2B 0.9700 .
C3 N4 1.41(11) .
C3 H3A 0.9700 .
C3 H3B 0.9700 .
N4 C5 1.50(3) .
N4 C5 1.50(3) 4_565
C5 C6 1.550(19) .
C5 H5A 0.9700 .
C5 H5B 0.9700 .
C6 H6A 0.9700 .
C6 H6B 0.9700 .
C7 H7A 0.9600 .
C7 H7B 0.9600 .
C7 H7C 0.9600 .
O1M C1M 1.410(6) .
O1M H1M 0.8200 .
C1M H1MA 0.9600 .
C1M H1MB 0.9600 .
C1M H1MC 0.9600 .
O2M C2M 1.410(6) .
O2M H2M 0.8200 .
C2M H2MA 0.9600 .
C2M H2MB 0.9600 .
C2M H2MC 0.9600 .
